data_7207150
loop_
_publ_author_name
'Shen, Qian Jin'
'Wei, Hong Qing'
'Zou, Wen Sheng'
'Sun, Hao Ling'
'Jin, Wei Jun'

_publ_section_title
;
 Cocrystals assembled by pyrene and 1,2- or 1,4-diiodotetrafluorobenzenes
 and their phosphorescent behaviors modulated by local molecular
 environment
;
_journal_issue 3
_journal_name_full CrystEngComm
_journal_page_first 1010
_journal_paper_doi 10.1039/c1ce06069d
_journal_volume 14
_journal_year 2012
_chemical_formula_moiety 'C10 H4 O8, 2(C7 H8 N O2)'
_chemical_formula_sum 'C24 H20 N2 O12'
_chemical_formula_weight 528.43
_chemical_name_common
;
bis(4-Carboxyanilinium) 2,5-dihydrogenpyromellitate
;
_chemical_name_systematic
;
bis(4-Carboxyphenylammonium) 2,5-dicarboxybenzene-1,4-dicarboxylate
;
_space_group_IT_number 2
_symmetry_cell_setting triclinic
_symmetry_space_group_name_Hall '-P 1'
_symmetry_space_group_name_H-M 'P -1'
_atom_sites_solution_hydrogens geom
_atom_sites_solution_primary direct
_atom_sites_solution_secondary difmap
_audit_creation_method SHELXL-97
_cell_angle_alpha 66.511(3)
_cell_angle_beta 87.534(2)
_cell_angle_gamma 83.336(2)
_cell_formula_units_Z 1
_cell_length_a 6.6314(2)
_cell_length_b 9.5284(3)
_cell_length_c 9.8203(3)
_cell_measurement_reflns_used 11424
_cell_measurement_temperature 298(2)
_cell_measurement_theta_max 32.7191
_cell_measurement_theta_min 3.0881
_cell_volume 565.25(3)
_computing_cell_refinement 'CrysAlisPro (Oxford Diffraction Ltd., 2010)'
_computing_data_collection 'CrysAlisPro (Oxford Diffraction Ltd., 2010)'
_computing_data_reduction 'CrysAlisPro (Oxford Diffraction Ltd., 2010)'
_computing_molecular_graphics 'Ortep-3 for Windows (Farrugia, 1997)'
_computing_publication_material 'WinGX publication routines (Farrugia, 1999)'
_computing_structure_refinement 'SHELXL-97 (Sheldrick, 1997)'
_computing_structure_solution 'SHELXS-86 (Sheldrick, 1986)'
_diffrn_ambient_temperature 298(2)
_diffrn_detector_area_resol_mean 10.4186
_diffrn_measured_fraction_theta_full 0.982
_diffrn_measured_fraction_theta_max 0.928
_diffrn_measurement_device_type 'Xcalibur, Atlas, Gemini ultra'
_diffrn_measurement_method '\w scans'
_diffrn_radiation_monochromator graphite
_diffrn_radiation_source 'fine-focus sealed tube'
_diffrn_radiation_type MoK\a
_diffrn_radiation_wavelength 0.71073
_diffrn_reflns_av_R_equivalents 0.0310
_diffrn_reflns_av_sigmaI/netI 0.0170
_diffrn_reflns_limit_h_max 9
_diffrn_reflns_limit_h_min -10
_diffrn_reflns_limit_k_max 14
_diffrn_reflns_limit_k_min -14
_diffrn_reflns_limit_l_max 14
_diffrn_reflns_limit_l_min -14
_diffrn_reflns_number 15972
_diffrn_reflns_theta_full 31.77
_diffrn_reflns_theta_max 32.77
_diffrn_reflns_theta_min 3.09
_exptl_absorpt_coefficient_mu 0.127
_exptl_absorpt_correction_T_max 1.00000
_exptl_absorpt_correction_T_min 0.85307
_exptl_absorpt_correction_type multi-scan
_exptl_absorpt_process_details
;
CrysAlisPro, Oxford Diffraction Ltd.,
Version 1.171.33.55 (release 05-01-2010 CrysAlis171 .NET)
(compiled Jan 5 2010,16:28:46)
Empirical absorption correction using spherical harmonics,
implemented in SCALE3 ABSPACK scaling algorithm.
;
_exptl_crystal_colour colorless
_exptl_crystal_density_diffrn 1.552
_exptl_crystal_density_method 'not measured'
_exptl_crystal_description prism
_exptl_crystal_F_000 274
_exptl_crystal_size_max 0.40
_exptl_crystal_size_mid 0.35
_exptl_crystal_size_min 0.33
_refine_diff_density_max 0.397
_refine_diff_density_min -0.398
_refine_diff_density_rms 0.060
_refine_ls_extinction_coef 0.081(11)
_refine_ls_extinction_expression Fc^*^=kFc[1+0.001xFc^2^\l^3^/sin(2\q)]^-1/4^
_refine_ls_extinction_method SHELXL
_refine_ls_goodness_of_fit_ref 1.069
_refine_ls_hydrogen_treatment constr
_refine_ls_matrix_type full
_refine_ls_number_parameters 175
_refine_ls_number_reflns 3895
_refine_ls_number_restraints 0
_refine_ls_restrained_S_all 1.069
_refine_ls_R_factor_all 0.0502
_refine_ls_R_factor_gt 0.0444
_refine_ls_shift/su_max 0.000
_refine_ls_shift/su_mean 0.000
_refine_ls_structure_factor_coef Fsqd
_refine_ls_weighting_details 'calc w=1/[\s^2^(Fo^2^)+(0.0787P)^2^+0.1024P] where P=(Fo^2^+2Fc^2^)/3'
_refine_ls_weighting_scheme calc
_refine_ls_wR_factor_gt 0.1305
_refine_ls_wR_factor_ref 0.1344
_reflns_number_gt 3303
_reflns_number_total 3895
_reflns_threshold_expression >2sigma(I)
_cod_data_source_file c1ce06069d.txt
_cod_data_source_block 2
_cod_database_code 7207150

loop_
_symmetry_equiv_pos_as_xyz
'x, y, z'
'-x, -y, -z'

loop_
_atom_site_label
_atom_site_type_symbol
_atom_site_fract_x
_atom_site_fract_y
_atom_site_fract_z
_atom_site_U_iso_or_equiv
_atom_site_adp_type
_atom_site_occupancy
_atom_site_symmetry_multiplicity
_atom_site_calc_flag
_atom_site_refinement_flags
C1 C -0.11784(13) 0.54145(9) 0.60338(9) 0.01938(16) Uani 1 1 d .
C2 C 0.00698(13) 0.64404(9) 0.50315(9) 0.02009(17) Uani 1 1 d .
C3 C 0.12327(13) 0.60217(9) 0.40074(9) 0.02180(17) Uani 1 1 d .
H3 H 0.2054 0.6712 0.3344 0.026 Uiso 1 1 calc R
C4 C -0.24346(13) 0.57703(9) 0.72046(10) 0.02234(18) Uani 1 1 d .
C5 C 0.00845(14) 0.80093(10) 0.50068(10) 0.02502(19) Uani 1 1 d .
C6 C 0.32518(15) 0.03050(12) 0.83705(13) 0.0325(2) Uani 1 1 d .
C7 C 0.23787(17) 0.03761(13) 0.96626(14) 0.0369(2) Uani 1 1 d .
H7 H 0.1958 -0.0506 1.0405 0.044 Uiso 1 1 calc R
C8 C 0.21349(17) 0.17568(13) 0.98458(13) 0.0342(2) Uani 1 1 d .
H8 H 0.1539 0.1811 1.0701 0.041 Uiso 1 1 calc R
C9 C 0.27945(14) 0.30534(11) 0.87327(11) 0.02614(19) Uani 1 1 d .
C10 C 0.36589(15) 0.30054(12) 0.74389(11) 0.0292(2) Uani 1 1 d .
H10 H 0.4079 0.3890 0.6699 0.035 Uiso 1 1 calc R
C11 C 0.38898(16) 0.16225(13) 0.72613(12) 0.0322(2) Uani 1 1 d .
H11 H 0.4472 0.1576 0.6400 0.039 Uiso 1 1 calc R
C12 C 0.35513(18) -0.12104(14) 0.82298(16) 0.0406(3) Uani 1 1 d .
N1 N 0.25417(13) 0.45176(10) 0.88988(10) 0.02900(18) Uani 1 1 d .
H1A H 0.2482 0.4370 0.9901 0.043 Uiso 1 1 d R
H1B H 0.3488 0.5113 0.8369 0.043 Uiso 1 1 d R
H1C H 0.1291 0.5013 0.8523 0.043 Uiso 1 1 d R
O1 O -0.15054(13) 0.56437(10) 0.83344(8) 0.03569(19) Uani 1 1 d .
O2 O -0.43064(11) 0.61011(9) 0.69768(9) 0.03335(19) Uani 1 1 d .
O3 O -0.11168(15) 0.84896(9) 0.57288(11) 0.0477(3) Uani 1 1 d .
O4 O 0.14370(16) 0.88095(10) 0.41379(13) 0.0539(3) Uani 1 1 d .
H4 H 0.1349 0.9661 0.4171 0.081 Uiso 1 1 calc R
O5 O 0.4551(2) -0.11271(11) 0.70126(13) 0.0600(3) Uani 1 1 d .
H5 H 0.4785 -0.1991 0.7011 0.090 Uiso 1 1 calc R
O6 O 0.2999(2) -0.23844(13) 0.91386(17) 0.0718(4) Uani 1 1 d .

loop_
_atom_site_aniso_label
_atom_site_aniso_U_11
_atom_site_aniso_U_22
_atom_site_aniso_U_33
_atom_site_aniso_U_23
_atom_site_aniso_U_13
_atom_site_aniso_U_12
C1 0.0245(4) 0.0162(3) 0.0214(4) -0.0121(3) 0.0055(3) -0.0027(3)
C2 0.0259(4) 0.0141(3) 0.0248(4) -0.0126(3) 0.0063(3) -0.0038(3)
C3 0.0286(4) 0.0155(3) 0.0255(4) -0.0126(3) 0.0097(3) -0.0056(3)
C4 0.0291(4) 0.0161(3) 0.0259(4) -0.0131(3) 0.0103(3) -0.0046(3)
C5 0.0323(4) 0.0168(3) 0.0317(4) -0.0156(3) 0.0104(3) -0.0067(3)
C6 0.0258(4) 0.0322(5) 0.0466(6) -0.0241(4) 0.0016(4) 0.0004(3)
C7 0.0352(5) 0.0331(5) 0.0452(6) -0.0183(4) 0.0104(4) -0.0072(4)
C8 0.0346(5) 0.0369(5) 0.0362(5) -0.0202(4) 0.0113(4) -0.0064(4)
C9 0.0237(4) 0.0303(4) 0.0303(4) -0.0190(4) 0.0021(3) -0.0008(3)
C10 0.0307(4) 0.0318(4) 0.0295(4) -0.0178(4) 0.0043(3) -0.0006(3)
C11 0.0316(5) 0.0356(5) 0.0366(5) -0.0238(4) 0.0038(4) 0.0016(4)
C12 0.0331(5) 0.0348(5) 0.0631(8) -0.0302(5) 0.0030(5) -0.0004(4)
N1 0.0315(4) 0.0324(4) 0.0304(4) -0.0208(3) 0.0052(3) -0.0030(3)
O1 0.0412(4) 0.0445(4) 0.0279(4) -0.0235(3) 0.0048(3) 0.0025(3)
O2 0.0279(3) 0.0331(4) 0.0485(4) -0.0271(3) 0.0103(3) -0.0031(3)
O3 0.0634(6) 0.0254(4) 0.0682(6) -0.0332(4) 0.0417(5) -0.0195(4)
O4 0.0674(6) 0.0299(4) 0.0816(7) -0.0389(4) 0.0506(5) -0.0291(4)
O5 0.0849(8) 0.0355(5) 0.0653(7) -0.0311(5) 0.0185(6) 0.0057(5)
O6 0.0845(9) 0.0435(6) 0.1022(10) -0.0430(6) 0.0420(7) -0.0264(6)

loop_
_atom_type_symbol
_atom_type_description
_atom_type_scat_dispersion_real
_atom_type_scat_dispersion_imag
_atom_type_scat_source
C C 0.0030 0.0020 'International Tables Vol C Tables 4.2.6.8 and 6.1.1.4'
H H 0.0000 0.0000 'International Tables Vol C Tables 4.2.6.8 and 6.1.1.4'
N N 0.0060 0.0030 'International Tables Vol C Tables 4.2.6.8 and 6.1.1.4'
O O 0.0110 0.0060 'International Tables Vol C Tables 4.2.6.8 and 6.1.1.4'

loop_
_geom_angle_atom_site_label_1
_geom_angle_atom_site_label_2
_geom_angle_atom_site_label_3
_geom_angle
_geom_angle_site_symmetry_2
_geom_angle_site_symmetry_3
_geom_angle_publ_flag
C5 O4 H4 109.00 . . no
C12 O5 H5 109.00 . . no
C9 N1 H1C 108.00 . . no
H1A N1 H1B 115.00 . . no
H1B N1 H1C 108.00 . . no
C9 N1 H1A 111.00 . . no
H1A N1 H1C 104.00 . . no
C9 N1 H1B 110.00 . . no
C3 C1 C4 117.83(8) 2_566 2_566 no
C2 C1 C3 118.96(8) . 2_566 no
C2 C1 C4 123.19(8) . . no
C3 C2 C5 119.70(8) . . no
C1 C2 C5 120.00(8) . . no
C1 C2 C3 120.23(8) . . no
C1 C3 C2 120.81(8) 2_566 2_566 no
O1 C4 C1 116.46(8) . . yes
O2 C4 C1 117.15(8) . . yes
O1 C4 O2 126.33(9) . . yes
O3 C5 C2 121.43(9) . . yes
O4 C5 C2 114.75(9) . . yes
O3 C5 O4 123.80(11) . . yes
C1 C3 H3 120.00 2_566 2_566 no
C2 C3 H3 120.00 . . no
C7 C6 C11 119.90(12) . . no
C7 C6 C12 118.95(11) . . no
C11 C6 C12 121.11(11) . . no
C6 C7 C8 120.35(11) . . no
C7 C8 C9 118.85(11) . . no
N1 C9 C8 119.74(9) . . yes
N1 C9 C10 118.67(9) . . yes
C8 C9 C10 121.58(11) . . no
C9 C10 C11 119.22(10) . . no
C6 C11 C10 120.09(10) . . no
O5 C12 O6 123.67(14) . . yes
O5 C12 C6 112.10(12) . . yes
O6 C12 C6 124.20(13) . . yes
C6 C7 H7 120.00 . . no
C8 C7 H7 120.00 . . no
C7 C8 H8 121.00 . . no
C9 C8 H8 121.00 . . no
C9 C10 H10 120.00 . . no
C11 C10 H10 120.00 . . no
C6 C11 H11 120.00 . . no
C10 C11 H11 120.00 . . no

loop_
_geom_bond_atom_site_label_1
_geom_bond_atom_site_label_2
_geom_bond_distance
_geom_bond_site_symmetry_2
_geom_bond_publ_flag
O1 C4 1.2491(12) . yes
O2 C4 1.2518(11) . yes
O3 C5 1.2134(14) . yes
O4 C5 1.2993(14) . yes
O4 H4 0.8200 . no
O5 C12 1.3202(18) . yes
O6 C12 1.206(2) . yes
O5 H5 0.8200 . no
N1 C9 1.4581(15) . yes
N1 H1B 0.9000 . no
N1 H1A 0.9400 . no
N1 H1C 0.9200 . no
C1 C2 1.4001(12) . no
C1 C3 1.3897(13) 2_566 no
C1 C4 1.5145(12) . no
C2 C5 1.4866(14) . no
C2 C3 1.3953(12) . no
C3 H3 0.9300 . no
C6 C7 1.3950(17) . no
C6 C11 1.3911(17) . no
C6 C12 1.4945(19) . no
C7 C8 1.3878(19) . no
C8 C9 1.3857(16) . no
C9 C10 1.3866(14) . no
C10 C11 1.3872(18) . no
C7 H7 0.9300 . no
C8 H8 0.9300 . no
C10 H10 0.9300 . no
C11 H11 0.9300 . no

loop_
_geom_hbond_atom_site_label_D
_geom_hbond_atom_site_label_H
_geom_hbond_atom_site_label_A
_geom_hbond_distance_DH
_geom_hbond_distance_HA
_geom_hbond_distance_DA
_geom_hbond_angle_DHA
_geom_hbond_site_symmetry_A
_geom_hbond_publ_flag
N1 H1A O1 0.9400 1.8200 2.7220(12) 161.00 2_567 yes
N1 H1B O2 0.9000 2.0000 2.8862(12) 167.00 1_655 yes
N1 H1C O1 0.9200 1.8800 2.7653(13) 163.00 . yes
O4 H4 O3 0.8200 1.7900 2.6124(14) 179.00 2_576 yes
O5 H5 O2 0.8200 1.8600 2.6754(15) 172.00 1_645 yes
C10 H10 O2 0.9300 2.5800 3.2452(15) 129.00 1_655 no

loop_
_geom_torsion_atom_site_label_1
_geom_torsion_atom_site_label_2
_geom_torsion_atom_site_label_3
_geom_torsion_atom_site_label_4
_geom_torsion
_geom_torsion_site_symmetry_1
_geom_torsion_site_symmetry_3
_geom_torsion_site_symmetry_4
_geom_torsion_publ_flag
C3 C1 C2 C5 177.23(8) 2_566 . . no
C3 C1 C2 C3 -0.18(13) . . 2_566 no
C4 C1 C2 C5 -4.79(13) . . . no
C4 C1 C2 C3 178.16(8) . . . no
C2 C1 C3 C2 -0.18(13) . 2_566 2_566 no
C4 C1 C3 C2 -178.27(8) . 2_566 2_566 no
C2 C1 C4 O1 -77.76(12) . . . no
C2 C1 C4 O2 105.01(11) . . . no
C3 C1 C4 O1 100.24(11) 2_566 . . no
C3 C1 C4 O2 -76.99(11) 2_566 . . no
C1 C2 C5 O3 -7.80(14) . . . no
C1 C2 C5 O4 173.64(9) . . . no
C3 C2 C5 O3 169.27(9) . . . no
C3 C2 C5 O4 -9.29(13) . . . no
C1 C2 C3 C1 -0.18(13) . . 2_566 no
C5 C2 C3 C1 -177.25(8) . . 2_566 no
C11 C6 C7 C8 0.26(17) . . . no
C12 C6 C7 C8 178.10(11) . . . no
C7 C6 C11 C10 0.00(16) . . . no
C12 C6 C11 C10 -177.78(10) . . . no
C7 C6 C12 O5 -174.41(11) . . . no
C7 C6 C12 O6 3.62(19) . . . no
C11 C6 C12 O5 3.41(16) . . . no
C11 C6 C12 O6 -178.58(13) . . . no
C6 C7 C8 C9 -0.75(17) . . . no
C7 C8 C9 N1 179.63(10) . . . no
C7 C8 C9 C10 0.99(16) . . . no
N1 C9 C10 C11 -179.39(9) . . . no
C8 C9 C10 C11 -0.73(15) . . . no
C9 C10 C11 C6 0.22(15) . . . no
